data_7156344
loop_
_publ_author_name
'Jiang, Wang'
'Sun, Jing'
'Liu, Ru-Zhang'
'Yan, Chao-Guo'

_publ_section_title
;
 Molecular diversity of the domino annulation reaction of
 2-aryl-3-nitrochromenes with pivaloylacetonitriles.
;
_journal_issue 32
_journal_name_full 'Organic &amp; biomolecular chemistry'
_journal_page_first 5816
_journal_page_last 5822
_journal_paper_doi 10.1039/c8ob01504j
_journal_volume 16
_journal_year 2018
_chemical_formula_moiety 'C29 H28 Cl N3 O3'
_chemical_formula_sum 'C29 H28 Cl N3 O3'
_chemical_formula_weight 501.99
_space_group_crystal_system triclinic
_space_group_IT_number 2
_space_group_name_Hall '-P 1'
_space_group_name_H-M_alt 'P -1'
_symmetry_space_group_name_Hall '-P 1'
_symmetry_space_group_name_H-M 'P -1'
_atom_sites_solution_hydrogens geom
_audit_creation_method SHELXL-2014/7
_audit_update_record
;
2018-06-12 deposited with the CCDC.
2018-07-24 downloaded from the CCDC.
;
_cell_angle_alpha 93.564(3)
_cell_angle_beta 97.108(2)
_cell_angle_gamma 113.474(2)
_cell_formula_units_Z 4
_cell_length_a 9.9330(7)
_cell_length_b 12.4636(12)
_cell_length_c 23.3748(16)
_cell_measurement_reflns_used 7499
_cell_measurement_temperature 296(2)
_cell_measurement_theta_max 23.60
_cell_measurement_theta_min 2.29
_cell_volume 2614.1(4)
_computing_cell_refinement 'Bruker SAINT'
_computing_data_collection 'Bruker APEX2'
_computing_data_reduction 'Bruker SAINT'
_computing_molecular_graphics 'Bruker SHELXTL'
_computing_publication_material 'Bruker SHELXTL'
_computing_structure_refinement 'SHELXL-2014/7 (Sheldrick, 2014)'
_computing_structure_solution 'SHELXS-97 (Sheldrick 2008)'
_diffrn_ambient_temperature 296(2)
_diffrn_measured_fraction_theta_full 0.994
_diffrn_measured_fraction_theta_max 0.992
_diffrn_measurement_device_type 'CCD area detector'
_diffrn_measurement_method 'phi and omega scans'
_diffrn_radiation_source 'fine-focus sealed tube'
_diffrn_radiation_type MoK\a
_diffrn_radiation_wavelength 0.71073
_diffrn_reflns_av_R_equivalents 0.0805
_diffrn_reflns_av_unetI/netI 0.1221
_diffrn_reflns_Laue_measured_fraction_full 0.994
_diffrn_reflns_Laue_measured_fraction_max 0.992
_diffrn_reflns_limit_h_max 12
_diffrn_reflns_limit_h_min -12
_diffrn_reflns_limit_k_max 16
_diffrn_reflns_limit_k_min -16
_diffrn_reflns_limit_l_max 30
_diffrn_reflns_limit_l_min -30
_diffrn_reflns_number 41384
_diffrn_reflns_point_group_measured_fraction_full 0.994
_diffrn_reflns_point_group_measured_fraction_max 0.992
_diffrn_reflns_theta_full 25.242
_diffrn_reflns_theta_max 27.602
_diffrn_reflns_theta_min 2.096
_exptl_absorpt_coefficient_mu 0.181
_exptl_absorpt_correction_T_max 0.964
_exptl_absorpt_correction_T_min 0.951
_exptl_absorpt_correction_type multi-scan
_exptl_absorpt_process_details sadabs
_exptl_crystal_colour yellow
_exptl_crystal_density_diffrn 1.276
_exptl_crystal_description block
_exptl_crystal_F_000 1056
_exptl_crystal_size_max 0.280
_exptl_crystal_size_mid 0.240
_exptl_crystal_size_min 0.200
_refine_diff_density_max 0.219
_refine_diff_density_min -0.282
_refine_diff_density_rms 0.045
_refine_ls_extinction_method none
_refine_ls_goodness_of_fit_ref 1.008
_refine_ls_hydrogen_treatment constr
_refine_ls_matrix_type full
_refine_ls_number_parameters 661
_refine_ls_number_reflns 12043
_refine_ls_number_restraints 0
_refine_ls_restrained_S_all 1.008
_refine_ls_R_factor_all 0.1733
_refine_ls_R_factor_gt 0.0678
_refine_ls_shift/su_max 0.001
_refine_ls_shift/su_mean 0.000
_refine_ls_structure_factor_coef Fsqd
_refine_ls_weighting_details 'w=1/[\s^2^(Fo^2^)+(0.0440P)^2^+0.8224P] where P=(Fo^2^+2Fc^2^)/3'
_refine_ls_weighting_scheme calc
_refine_ls_wR_factor_gt 0.1084
_refine_ls_wR_factor_ref 0.1338
_reflns_Friedel_coverage 0.000
_reflns_number_gt 5910
_reflns_number_total 12043
_reflns_threshold_expression 'I > 2\s(I)'
_cod_data_source_file c8ob01504j2.cif
_cod_data_source_block 3h
_cod_depositor_comments 'Adding full bibliography for 7156337--7156344.cif.'
_cod_database_code 7156344
_shelx_shelxl_version_number 2014/7
_shelx_space_group_comment
; 
The symmetry employed for this shelxl refinement is uniquely defined 
by the following loop, which should always be used as a source of 
symmetry information in preference to the above space-group names. 
They are only intended as comments. 
;
_shelx_estimated_absorpt_t_min 0.951
_shelx_estimated_absorpt_t_max 0.965

loop_
_space_group_symop_operation_xyz
'x, y, z'
'-x, -y, -z'

loop_
_atom_site_label
_atom_site_type_symbol
_atom_site_fract_x
_atom_site_fract_y
_atom_site_fract_z
_atom_site_U_iso_or_equiv
_atom_site_adp_type
_atom_site_occupancy
_atom_site_site_symmetry_order
_atom_site_calc_flag
_atom_site_refinement_flags_posn
_atom_site_refinement_flags_adp
C1 C 0.8282(3) 0.8821(2) 0.14054(11) 0.0385(6) Uani 1 1 d . .
C2 C 0.8073(3) 0.9639(2) 0.17686(11) 0.0511(8) Uani 1 1 d . .
H2 H 0.8648 0.9912 0.2135 0.061 Uiso 1 1 calc R U
C3 C 0.7014(3) 1.0050(2) 0.15880(12) 0.0516(8) Uani 1 1 d . .
H3 H 0.6863 1.0593 0.1834 0.062 Uiso 1 1 calc R U
C4 C 0.6180(3) 0.9654(2) 0.10414(12) 0.0420(7) Uani 1 1 d . .
C5 C 0.6395(3) 0.8860(2) 0.06731(11) 0.0383(6) Uani 1 1 d . .
H5 H 0.5826 0.8603 0.0305 0.046 Uiso 1 1 calc R U
C6 C 0.7467(3) 0.8436(2) 0.08500(10) 0.0321(6) Uani 1 1 d . .
C7 C 0.7641(3) 0.7514(2) 0.04586(9) 0.0299(6) Uani 1 1 d . .
H7 H 0.6651 0.6899 0.0308 0.036 Uiso 1 1 calc R U
C8 C 0.8583(3) 0.6938(2) 0.07727(9) 0.0307(6) Uani 1 1 d . .
C9 C 0.9868(3) 0.7861(2) 0.12147(10) 0.0337(6) Uani 1 1 d . .
H9 H 1.0477 0.8485 0.1004 0.040 Uiso 1 1 calc R U
C10 C 1.0866(3) 0.7385(2) 0.15462(10) 0.0335(6) Uani 1 1 d . .
C11 C 1.2140(3) 0.7442(2) 0.13492(11) 0.0474(7) Uani 1 1 d . .
H11 H 1.2396 0.7796 0.1017 0.057 Uiso 1 1 calc R U
C12 C 1.3045(3) 0.6977(3) 0.16425(14) 0.0581(8) Uani 1 1 d . .
H12 H 1.3897 0.7010 0.1504 0.070 Uiso 1 1 calc R U
C13 C 1.2684(4) 0.6472(3) 0.21332(14) 0.0599(8) Uani 1 1 d . .
H13 H 1.3287 0.6155 0.2328 0.072 Uiso 1 1 calc R U
C14 C 1.1440(4) 0.6430(3) 0.23408(12) 0.0608(8) Uani 1 1 d . .
H14 H 1.1203 0.6090 0.2678 0.073 Uiso 1 1 calc R U
C15 C 1.0527(3) 0.6891(2) 0.20499(11) 0.0471(7) Uani 1 1 d . .
H15 H 0.9685 0.6867 0.2195 0.057 Uiso 1 1 calc R U
C16 C 0.8360(3) 0.8775(2) -0.03774(11) 0.0375(6) Uani 1 1 d . .
C17 C 0.8476(3) 0.7883(2) -0.00495(9) 0.0298(6) Uani 1 1 d . .
C18 C 0.9273(3) 0.7254(2) -0.01215(10) 0.0314(6) Uani 1 1 d . .
C19 C 1.0168(3) 0.7123(2) -0.05712(10) 0.0386(6) Uani 1 1 d . .
C20 C 0.9682(4) 0.5824(3) -0.07764(15) 0.0913(13) Uani 1 1 d . .
H20A H 0.9855 0.5429 -0.0454 0.137 Uiso 1 1 calc R U
H20B H 1.0242 0.5741 -0.1070 0.137 Uiso 1 1 calc R U
H20C H 0.8642 0.5482 -0.0935 0.137 Uiso 1 1 calc R U
C21 C 0.9987(4) 0.7760(4) -0.10843(14) 0.0989(14) Uani 1 1 d . .
H21A H 0.8967 0.7417 -0.1270 0.148 Uiso 1 1 calc R U
H21B H 1.0607 0.7691 -0.1356 0.148 Uiso 1 1 calc R U
H21C H 1.0272 0.8577 -0.0953 0.148 Uiso 1 1 calc R U
C22 C 1.1801(3) 0.7631(3) -0.03029(15) 0.0873(12) Uani 1 1 d . .
H22A H 1.2107 0.8436 -0.0143 0.131 Uiso 1 1 calc R U
H22B H 1.2384 0.7595 -0.0596 0.131 Uiso 1 1 calc R U
H22C H 1.1943 0.7182 0.0000 0.131 Uiso 1 1 calc R U
C23 C 0.6557(3) 0.4712(2) 0.01328(12) 0.0390(6) Uani 1 1 d . .
C24 C 0.6819(3) 0.4972(2) 0.07682(10) 0.0322(6) Uani 1 1 d . .
C25 C 0.5787(3) 0.3940(2) 0.10445(11) 0.0388(6) Uani 1 1 d . .
C26 C 0.5810(3) 0.3952(2) 0.16912(11) 0.0441(7) Uani 1 1 d . .
C27 C 0.4561(4) 0.2825(3) 0.18092(13) 0.0737(10) Uani 1 1 d . .
H27A H 0.3618 0.2809 0.1644 0.111 Uiso 1 1 calc R U
H27B H 0.4605 0.2806 0.2221 0.111 Uiso 1 1 calc R U
H27C H 0.4675 0.2153 0.1637 0.111 Uiso 1 1 calc R U
C28 C 0.7302(4) 0.3995(3) 0.19749(13) 0.0775(10) Uani 1 1 d . .
H28A H 0.7407 0.3298 0.1833 0.116 Uiso 1 1 calc R U
H28B H 0.7344 0.4036 0.2389 0.116 Uiso 1 1 calc R U
H28C H 0.8093 0.4678 0.1882 0.116 Uiso 1 1 calc R U
C29 C 0.5568(4) 0.5026(3) 0.19336(14) 0.0743(10) Uani 1 1 d . .
H29A H 0.6401 0.5735 0.1895 0.111 Uiso 1 1 calc R U
H29B H 0.5473 0.4985 0.2336 0.111 Uiso 1 1 calc R U
H29C H 0.4677 0.5026 0.1721 0.111 Uiso 1 1 calc R U
C30 C 1.0014(3) 0.2849(2) 0.34819(11) 0.0426(7) Uani 1 1 d . .
C31 C 1.0910(4) 0.3347(3) 0.30767(13) 0.0598(8) Uani 1 1 d . .
H31 H 1.0487 0.3302 0.2693 0.072 Uiso 1 1 calc R U
C32 C 1.2431(4) 0.3911(3) 0.32437(14) 0.0607(9) Uani 1 1 d . .
H32 H 1.3039 0.4239 0.2972 0.073 Uiso 1 1 calc R U
C33 C 1.3043(3) 0.3985(2) 0.38130(14) 0.0492(7) Uani 1 1 d . .
C34 C 1.2165(3) 0.3480(2) 0.42155(12) 0.0404(6) Uani 1 1 d . .
H34 H 1.2596 0.3521 0.4597 0.049 Uiso 1 1 calc R U
C35 C 1.0622(3) 0.2904(2) 0.40516(11) 0.0347(6) Uani 1 1 d . .
C36 C 0.9669(3) 0.2254(2) 0.44790(10) 0.0318(6) Uani 1 1 d . .
H36 H 1.0106 0.1743 0.4649 0.038 Uiso 1 1 calc R U
C37 C 0.8050(3) 0.1467(2) 0.41884(10) 0.0315(6) Uani 1 1 d . .
C38 C 0.7554(3) 0.2081(2) 0.37071(10) 0.0372(6) Uani 1 1 d . .
H38 H 0.7661 0.2854 0.3879 0.045 Uiso 1 1 calc R U
C39 C 0.5978(3) 0.1420(2) 0.33948(10) 0.0359(6) Uani 1 1 d . .
C40 C 0.4856(3) 0.1710(2) 0.35489(12) 0.0510(7) Uani 1 1 d . .
H40 H 0.5071 0.2305 0.3850 0.061 Uiso 1 1 calc R U
C41 C 0.3411(3) 0.1118(3) 0.32571(14) 0.0629(9) Uani 1 1 d . .
H41 H 0.2659 0.1311 0.3367 0.075 Uiso 1 1 calc R U
C42 C 0.3087(3) 0.0252(3) 0.28100(14) 0.0652(9) Uani 1 1 d . .
H42 H 0.2118 -0.0140 0.2613 0.078 Uiso 1 1 calc R U
C43 C 0.4195(4) -0.0039(3) 0.26518(12) 0.0593(8) Uani 1 1 d . .
H43 H 0.3979 -0.0627 0.2346 0.071 Uiso 1 1 calc R U
C44 C 0.5622(3) 0.0535(2) 0.29443(11) 0.0474(7) Uani 1 1 d . .
H44 H 0.6363 0.0325 0.2837 0.057 Uiso 1 1 calc R U
C45 C 1.0486(3) 0.3986(2) 0.52883(11) 0.0382(6) Uani 1 1 d . .
C46 C 0.9361(3) 0.2936(2) 0.49722(10) 0.0311(6) Uani 1 1 d . .
C47 C 0.7955(3) 0.2371(2) 0.50563(10) 0.0320(6) Uani 1 1 d . .
C48 C 0.7038(3) 0.2529(2) 0.54924(10) 0.0386(6) Uani 1 1 d . .
C49 C 0.7970(3) 0.3583(3) 0.59524(12) 0.0605(8) Uani 1 1 d . .
H49A H 0.8787 0.3455 0.6153 0.091 Uiso 1 1 calc R U
H49B H 0.7361 0.3668 0.6225 0.091 Uiso 1 1 calc R U
H49C H 0.8346 0.4286 0.5767 0.091 Uiso 1 1 calc R U
C50 C 0.6429(4) 0.1409(3) 0.57873(14) 0.0769(10) Uani 1 1 d . .
H50A H 0.5841 0.0750 0.5499 0.115 Uiso 1 1 calc R U
H50B H 0.5822 0.1498 0.6060 0.115 Uiso 1 1 calc R U
H50C H 0.7241 0.1276 0.5988 0.115 Uiso 1 1 calc R U
C51 C 0.5751(3) 0.2756(3) 0.51768(13) 0.0676(9) Uani 1 1 d . .
H51A H 0.6139 0.3440 0.4979 0.101 Uiso 1 1 calc R U
H51B H 0.5176 0.2883 0.5454 0.101 Uiso 1 1 calc R U
H51C H 0.5129 0.2085 0.4900 0.101 Uiso 1 1 calc R U
C52 C 0.8148(3) -0.0272(2) 0.49247(12) 0.0380(6) Uani 1 1 d . .
C53 C 0.7950(2) -0.0444(2) 0.42884(10) 0.0312(6) Uani 1 1 d . .
C54 C 0.7933(3) -0.1628(2) 0.40654(10) 0.0336(6) Uani 1 1 d . .
C55 C 0.7965(3) -0.1944(2) 0.34341(10) 0.0379(6) Uani 1 1 d . .
C56 C 0.6445(3) -0.2172(3) 0.30840(12) 0.0608(8) Uani 1 1 d . .
H56A H 0.5686 -0.2827 0.3212 0.091 Uiso 1 1 calc R U
H56B H 0.6452 -0.2346 0.2679 0.091 Uiso 1 1 calc R U
H56C H 0.6245 -0.1483 0.3142 0.091 Uiso 1 1 calc R U
C57 C 0.8215(3) -0.3083(2) 0.33788(12) 0.0582(8) Uani 1 1 d . .
H57A H 0.9165 -0.2948 0.3597 0.087 Uiso 1 1 calc R U
H57B H 0.8193 -0.3318 0.2977 0.087 Uiso 1 1 calc R U
H57C H 0.7445 -0.3695 0.3527 0.087 Uiso 1 1 calc R U
C58 C 0.9228(3) -0.0972(3) 0.32154(11) 0.0564(8) Uani 1 1 d . .
H58A H 0.9020 -0.0284 0.3202 0.085 Uiso 1 1 calc R U
H58B H 0.9315 -0.1239 0.2833 0.085 Uiso 1 1 calc R U
H58C H 1.0143 -0.0782 0.3473 0.085 Uiso 1 1 calc R U
Cl1 Cl 0.48182(8) 1.01646(7) 0.08284(3) 0.0614(2) Uani 1 1 d . .
Cl2 Cl 1.49594(8) 0.47118(7) 0.40221(4) 0.0729(3) Uani 1 1 d . .
N1 N 0.8276(3) 0.9538(2) -0.06084(11) 0.0576(7) Uani 1 1 d . .
N2 N 0.7701(2) 0.59489(17) 0.10538(8) 0.0310(5) Uani 1 1 d . .
N3 N 0.6248(3) 0.4513(2) -0.03606(11) 0.0605(7) Uani 1 1 d . .
N4 N 1.1442(3) 0.4839(2) 0.55176(10) 0.0555(6) Uani 1 1 d . .
N5 N 0.7901(2) 0.03101(17) 0.39600(8) 0.0317(5) Uani 1 1 d . .
N6 N 0.8424(3) -0.0145(2) 0.54179(11) 0.0601(7) Uani 1 1 d . .
O1 O 0.9279(2) 0.83808(15) 0.16281(7) 0.0446(5) Uani 1 1 d . .
O2 O 0.92512(17) 0.65671(13) 0.03252(6) 0.0317(4) Uani 1 1 d . .
O3 O 0.4959(2) 0.30969(18) 0.06995(8) 0.0686(6) Uani 1 1 d . .
O4 O 0.8516(2) 0.22593(16) 0.32769(7) 0.0491(5) Uani 1 1 d . .
O5 O 0.71589(17) 0.14100(13) 0.46379(6) 0.0333(4) Uani 1 1 d . .
O6 O 0.7892(2) -0.22830(15) 0.44294(7) 0.0523(5) Uani 1 1 d . .

loop_
_atom_site_aniso_label
_atom_site_aniso_U_11
_atom_site_aniso_U_22
_atom_site_aniso_U_33
_atom_site_aniso_U_23
_atom_site_aniso_U_13
_atom_site_aniso_U_12
C1 0.0535(17) 0.0365(15) 0.0343(15) 0.0075(12) 0.0079(13) 0.0267(14)
C2 0.083(2) 0.0480(18) 0.0325(15) 0.0032(13) 0.0072(15) 0.0380(17)
C3 0.082(2) 0.0477(18) 0.0447(18) 0.0119(14) 0.0250(17) 0.0413(17)
C4 0.0479(17) 0.0384(16) 0.0535(18) 0.0176(14) 0.0234(15) 0.0259(14)
C5 0.0398(16) 0.0363(16) 0.0413(15) 0.0070(12) 0.0106(13) 0.0167(13)
C6 0.0364(15) 0.0278(14) 0.0358(15) 0.0066(11) 0.0091(12) 0.0157(12)
C7 0.0289(14) 0.0302(14) 0.0306(13) 0.0043(11) 0.0025(11) 0.0128(12)
C8 0.0339(14) 0.0294(14) 0.0302(13) 0.0038(11) 0.0061(12) 0.0142(12)
C9 0.0375(15) 0.0279(14) 0.0341(14) 0.0035(11) 0.0048(12) 0.0121(12)
C10 0.0345(15) 0.0274(14) 0.0324(14) -0.0027(11) -0.0040(12) 0.0099(12)
C11 0.0396(17) 0.0523(18) 0.0438(16) 0.0070(14) 0.0015(14) 0.0133(15)
C12 0.0420(18) 0.068(2) 0.065(2) -0.0004(18) -0.0001(16) 0.0277(17)
C13 0.059(2) 0.059(2) 0.062(2) 0.0005(17) -0.0165(18) 0.0331(18)
C14 0.072(2) 0.067(2) 0.0460(18) 0.0181(16) 0.0023(17) 0.0320(19)
C15 0.0509(18) 0.0584(19) 0.0390(16) 0.0127(14) 0.0065(14) 0.0288(16)
C16 0.0344(15) 0.0379(16) 0.0384(15) 0.0044(13) 0.0049(12) 0.0135(13)
C17 0.0313(14) 0.0298(14) 0.0281(13) 0.0056(11) 0.0029(11) 0.0127(12)
C18 0.0318(14) 0.0274(14) 0.0314(14) 0.0055(11) 0.0037(11) 0.0086(12)
C19 0.0409(16) 0.0406(16) 0.0371(15) 0.0075(12) 0.0120(13) 0.0177(13)
C20 0.123(3) 0.053(2) 0.096(3) -0.0069(19) 0.071(2) 0.022(2)
C21 0.126(3) 0.163(4) 0.070(2) 0.063(3) 0.059(2) 0.105(3)
C22 0.045(2) 0.128(3) 0.080(2) -0.010(2) 0.0218(18) 0.027(2)
C23 0.0343(16) 0.0335(16) 0.0433(17) 0.0010(13) 0.0086(14) 0.0077(13)
C24 0.0326(14) 0.0298(15) 0.0368(15) 0.0034(12) 0.0065(12) 0.0153(13)
C25 0.0403(16) 0.0309(16) 0.0454(16) 0.0047(13) 0.0062(14) 0.0149(14)
C26 0.0453(17) 0.0401(17) 0.0444(16) 0.0076(13) 0.0149(14) 0.0126(14)
C27 0.083(2) 0.059(2) 0.064(2) 0.0161(17) 0.0262(19) 0.0076(19)
C28 0.075(2) 0.099(3) 0.062(2) 0.0345(19) 0.0095(18) 0.036(2)
C29 0.090(3) 0.067(2) 0.071(2) -0.0006(17) 0.040(2) 0.031(2)
C30 0.0399(17) 0.0426(17) 0.0470(17) 0.0147(13) 0.0155(14) 0.0151(14)
C31 0.062(2) 0.068(2) 0.0498(18) 0.0238(16) 0.0230(16) 0.0204(18)
C32 0.061(2) 0.059(2) 0.072(2) 0.0280(17) 0.0419(19) 0.0225(18)
C33 0.0385(16) 0.0413(17) 0.073(2) 0.0144(15) 0.0240(16) 0.0165(14)
C34 0.0353(16) 0.0331(15) 0.0537(17) 0.0087(13) 0.0122(14) 0.0129(13)
C35 0.0350(16) 0.0284(14) 0.0413(16) 0.0080(12) 0.0123(13) 0.0114(12)
C36 0.0311(14) 0.0296(14) 0.0354(14) 0.0077(11) 0.0062(12) 0.0127(12)
C37 0.0329(15) 0.0321(14) 0.0291(13) 0.0054(11) 0.0100(12) 0.0113(12)
C38 0.0411(16) 0.0363(15) 0.0381(15) 0.0093(12) 0.0098(13) 0.0183(13)
C39 0.0378(16) 0.0352(15) 0.0337(14) 0.0066(12) 0.0015(12) 0.0149(13)
C40 0.0512(19) 0.0544(19) 0.0510(17) -0.0044(14) 0.0012(15) 0.0288(16)
C41 0.043(2) 0.080(2) 0.069(2) 0.0026(19) 0.0066(17) 0.0313(18)
C42 0.0428(19) 0.071(2) 0.067(2) 0.0062(19) -0.0044(17) 0.0122(18)
C43 0.063(2) 0.058(2) 0.0469(18) -0.0085(15) -0.0061(17) 0.0205(18)
C44 0.0500(19) 0.0551(19) 0.0394(16) -0.0008(14) 0.0046(14) 0.0255(16)
C45 0.0384(17) 0.0363(17) 0.0392(15) 0.0072(13) 0.0042(13) 0.0147(15)
C46 0.0310(15) 0.0281(14) 0.0325(14) 0.0051(11) 0.0042(12) 0.0105(12)
C47 0.0376(16) 0.0283(14) 0.0310(14) 0.0068(12) 0.0044(12) 0.0143(13)
C48 0.0405(16) 0.0379(16) 0.0393(15) 0.0036(12) 0.0131(13) 0.0163(13)
C49 0.061(2) 0.067(2) 0.0548(18) -0.0133(16) 0.0095(16) 0.0313(18)
C50 0.109(3) 0.069(2) 0.072(2) 0.0245(18) 0.059(2) 0.041(2)
C51 0.054(2) 0.096(3) 0.065(2) -0.0011(18) 0.0133(16) 0.0431(19)
C52 0.0441(16) 0.0368(16) 0.0362(16) 0.0056(13) 0.0054(13) 0.0199(13)
C53 0.0263(14) 0.0335(15) 0.0324(14) 0.0039(12) 0.0038(11) 0.0112(12)
C54 0.0295(14) 0.0353(15) 0.0351(14) 0.0062(12) 0.0064(12) 0.0117(12)
C55 0.0408(16) 0.0401(16) 0.0322(14) 0.0016(12) 0.0050(12) 0.0165(13)
C56 0.055(2) 0.069(2) 0.0516(18) -0.0095(16) -0.0095(15) 0.0268(17)
C57 0.080(2) 0.056(2) 0.0505(17) 0.0035(15) 0.0188(16) 0.0382(18)
C58 0.063(2) 0.067(2) 0.0402(16) 0.0101(14) 0.0226(15) 0.0230(17)
Cl1 0.0590(5) 0.0621(5) 0.0832(6) 0.0127(4) 0.0214(4) 0.0423(4)
Cl2 0.0410(5) 0.0645(5) 0.1119(7) 0.0203(5) 0.0328(5) 0.0131(4)
N1 0.0582(17) 0.0501(16) 0.0690(17) 0.0257(13) 0.0102(13) 0.0243(13)
N2 0.0330(12) 0.0264(12) 0.0350(11) 0.0054(10) 0.0059(10) 0.0134(10)
N3 0.0499(16) 0.0695(18) 0.0464(15) -0.0056(13) 0.0072(13) 0.0101(14)
N4 0.0507(16) 0.0424(15) 0.0635(16) 0.0034(13) -0.0039(13) 0.0129(13)
N5 0.0316(12) 0.0325(12) 0.0318(11) 0.0046(10) 0.0060(9) 0.0135(10)
N6 0.0782(19) 0.0740(18) 0.0397(15) 0.0081(13) 0.0075(14) 0.0437(16)
O1 0.0626(12) 0.0468(11) 0.0316(10) -0.0025(8) -0.0024(9) 0.0338(10)
O2 0.0358(10) 0.0308(9) 0.0332(9) 0.0060(8) 0.0078(8) 0.0175(8)
O3 0.0781(16) 0.0422(12) 0.0539(12) 0.0046(10) 0.0036(11) -0.0057(11)
O4 0.0454(12) 0.0634(13) 0.0360(10) 0.0179(9) 0.0103(9) 0.0170(10)
O5 0.0293(9) 0.0327(10) 0.0343(9) 0.0015(8) 0.0084(8) 0.0086(8)
O6 0.0782(15) 0.0434(12) 0.0429(11) 0.0111(9) 0.0143(10) 0.0306(11)

loop_
_atom_type_symbol
_atom_type_description
_atom_type_scat_dispersion_real
_atom_type_scat_dispersion_imag
_atom_type_scat_source
C C 0.0033 0.0016 'International Tables Vol C Tables 4.2.6.8 and 6.1.1.4'
H H 0.0000 0.0000 'International Tables Vol C Tables 4.2.6.8 and 6.1.1.4'
N N 0.0061 0.0033 'International Tables Vol C Tables 4.2.6.8 and 6.1.1.4'
O O 0.0106 0.0060 'International Tables Vol C Tables 4.2.6.8 and 6.1.1.4'
Cl Cl 0.1484 0.1585 'International Tables Vol C Tables 4.2.6.8 and 6.1.1.4'

loop_
_geom_angle_atom_site_label_1
_geom_angle_atom_site_label_2
_geom_angle_atom_site_label_3
_geom_angle
O1 C1 C2 117.1(2)
O1 C1 C6 122.3(2)
C2 C1 C6 120.6(2)
C3 C2 C1 120.0(3)
C3 C2 H2 120.0
C1 C2 H2 120.0
C2 C3 C4 119.7(2)
C2 C3 H3 120.1
C4 C3 H3 120.1
C5 C4 C3 120.9(2)
C5 C4 Cl1 120.3(2)
C3 C4 Cl1 118.8(2)
C4 C5 C6 120.1(2)
C4 C5 H5 120.0
C6 C5 H5 120.0
C1 C6 C5 118.7(2)
C1 C6 C7 121.1(2)
C5 C6 C7 120.0(2)
C6 C7 C17 119.08(19)
C6 C7 C8 112.84(18)
C17 C7 C8 99.14(17)
C6 C7 H7 108.4
C17 C7 H7 108.4
C8 C7 H7 108.4
N2 C8 O2 111.24(17)
N2 C8 C7 112.32(19)
O2 C8 C7 105.15(17)
N2 C8 C9 110.67(18)
O2 C8 C9 106.93(18)
C7 C8 C9 110.27(18)
O1 C9 C10 107.98(18)
O1 C9 C8 109.78(19)
C10 C9 C8 114.50(19)
O1 C9 H9 108.1
C10 C9 H9 108.1
C8 C9 H9 108.1
C11 C10 C15 119.0(2)
C11 C10 C9 120.1(2)
C15 C10 C9 120.9(2)
C10 C11 C12 120.6(3)
C10 C11 H11 119.7
C12 C11 H11 119.7
C13 C12 C11 119.9(3)
C13 C12 H12 120.0
C11 C12 H12 120.0
C12 C13 C14 120.2(3)
C12 C13 H13 119.9
C14 C13 H13 119.9
C13 C14 C15 120.3(3)
C13 C14 H14 119.9
C15 C14 H14 119.9
C10 C15 C14 120.0(3)
C10 C15 H15 120.0
C14 C15 H15 120.0
N1 C16 C17 175.5(3)
C18 C17 C16 128.2(2)
C18 C17 C7 109.87(19)
C16 C17 C7 121.9(2)
C17 C18 O2 111.56(19)
C17 C18 C19 134.6(2)
O2 C18 C19 113.79(19)
C18 C19 C21 111.4(2)
C18 C19 C22 109.2(2)
C21 C19 C22 108.8(3)
C18 C19 C20 109.5(2)
C21 C19 C20 109.5(3)
C22 C19 C20 108.3(3)
C19 C20 H20A 109.5
C19 C20 H20B 109.5
H20A C20 H20B 109.5
C19 C20 H20C 109.5
H20A C20 H20C 109.5
H20B C20 H20C 109.5
C19 C21 H21A 109.5
C19 C21 H21B 109.5
H21A C21 H21B 109.5
C19 C21 H21C 109.5
H21A C21 H21C 109.5
H21B C21 H21C 109.5
C19 C22 H22A 109.5
C19 C22 H22B 109.5
H22A C22 H22B 109.5
C19 C22 H22C 109.5
H22A C22 H22C 109.5
H22B C22 H22C 109.5
N3 C23 C24 174.6(3)
N2 C24 C23 125.1(2)
N2 C24 C25 123.5(2)
C23 C24 C25 111.2(2)
O3 C25 C26 122.5(2)
O3 C25 C24 114.3(2)
C26 C25 C24 123.1(2)
C25 C26 C28 108.8(2)
C25 C26 C27 109.0(2)
C28 C26 C27 109.2(2)
C25 C26 C29 109.6(2)
C28 C26 C29 110.9(3)
C27 C26 C29 109.3(2)
C26 C27 H27A 109.5
C26 C27 H27B 109.5
H27A C27 H27B 109.5
C26 C27 H27C 109.5
H27A C27 H27C 109.5
H27B C27 H27C 109.5
C26 C28 H28A 109.5
C26 C28 H28B 109.5
H28A C28 H28B 109.5
C26 C28 H28C 109.5
H28A C28 H28C 109.5
H28B C28 H28C 109.5
C26 C29 H29A 109.5
C26 C29 H29B 109.5
H29A C29 H29B 109.5
C26 C29 H29C 109.5
H29A C29 H29C 109.5
H29B C29 H29C 109.5
O4 C30 C35 122.7(2)
O4 C30 C31 116.3(2)
C35 C30 C31 120.9(3)
C32 C31 C30 119.8(3)
C32 C31 H31 120.1
C30 C31 H31 120.1
C33 C32 C31 119.7(3)
C33 C32 H32 120.2
C31 C32 H32 120.2
C34 C33 C32 120.9(3)
C34 C33 Cl2 119.7(2)
C32 C33 Cl2 119.4(2)
C33 C34 C35 120.0(3)
C33 C34 H34 120.0
C35 C34 H34 120.0
C30 C35 C34 118.8(2)
C30 C35 C36 120.9(2)
C34 C35 C36 120.0(2)
C35 C36 C46 120.13(19)
C35 C36 C37 112.53(19)
C46 C36 C37 99.48(18)
C35 C36 H36 108.0
C46 C36 H36 108.0
C37 C36 H36 108.0
O5 C37 N5 112.09(18)
O5 C37 C38 107.25(18)
N5 C37 C38 110.93(18)
O5 C37 C36 105.16(17)
N5 C37 C36 111.43(19)
C38 C37 C36 109.73(19)
O4 C38 C39 107.22(19)
O4 C38 C37 108.89(18)
C39 C38 C37 115.4(2)
O4 C38 H38 108.4
C39 C38 H38 108.4
C37 C38 H38 108.4
C44 C39 C40 118.3(2)
C44 C39 C38 121.5(2)
C40 C39 C38 120.2(2)
C39 C40 C41 120.4(3)
C39 C40 H40 119.8
C41 C40 H40 119.8
C42 C41 C40 120.3(3)
C42 C41 H41 119.9
C40 C41 H41 119.9
C41 C42 C43 119.8(3)
C41 C42 H42 120.1
C43 C42 H42 120.1
C44 C43 C42 120.0(3)
C44 C43 H43 120.0
C42 C43 H43 120.0
C43 C44 C39 121.2(3)
C43 C44 H44 119.4
C39 C44 H44 119.4
N4 C45 C46 176.0(3)
C47 C46 C45 128.3(2)
C47 C46 C36 109.8(2)
C45 C46 C36 121.8(2)
C46 C47 O5 111.8(2)
C46 C47 C48 135.4(2)
O5 C47 C48 112.8(2)
C47 C48 C50 109.2(2)
C47 C48 C51 108.8(2)
C50 C48 C51 109.9(2)
C47 C48 C49 110.9(2)
C50 C48 C49 109.5(2)
C51 C48 C49 108.5(2)
C48 C49 H49A 109.5
C48 C49 H49B 109.5
H49A C49 H49B 109.5
C48 C49 H49C 109.5
H49A C49 H49C 109.5
H49B C49 H49C 109.5
C48 C50 H50A 109.5
C48 C50 H50B 109.5
H50A C50 H50B 109.5
C48 C50 H50C 109.5
H50A C50 H50C 109.5
H50B C50 H50C 109.5
C48 C51 H51A 109.5
C48 C51 H51B 109.5
H51A C51 H51B 109.5
C48 C51 H51C 109.5
H51A C51 H51C 109.5
H51B C51 H51C 109.5
N6 C52 C53 173.8(3)
N5 C53 C52 125.3(2)
N5 C53 C54 123.1(2)
C52 C53 C54 111.4(2)
O6 C54 C55 123.0(2)
O6 C54 C53 115.1(2)
C55 C54 C53 121.9(2)
C54 C55 C58 111.0(2)
C54 C55 C56 108.1(2)
C58 C55 C56 111.7(2)
C54 C55 C57 108.3(2)
C58 C55 C57 108.7(2)
C56 C55 C57 109.0(2)
C55 C56 H56A 109.5
C55 C56 H56B 109.5
H56A C56 H56B 109.5
C55 C56 H56C 109.5
H56A C56 H56C 109.5
H56B C56 H56C 109.5
C55 C57 H57A 109.5
C55 C57 H57B 109.5
H57A C57 H57B 109.5
C55 C57 H57C 109.5
H57A C57 H57C 109.5
H57B C57 H57C 109.5
C55 C58 H58A 109.5
C55 C58 H58B 109.5
H58A C58 H58B 109.5
C55 C58 H58C 109.5
H58A C58 H58C 109.5
H58B C58 H58C 109.5
C24 N2 C8 122.0(2)
C53 N5 C37 121.86(19)
C1 O1 C9 116.57(17)
C18 O2 C8 107.42(16)
C30 O4 C38 115.76(18)
C47 O5 C37 107.95(17)

loop_
_geom_bond_atom_site_label_1
_geom_bond_atom_site_label_2
_geom_bond_distance
C1 O1 1.377(3)
C1 C2 1.381(3)
C1 C6 1.387(3)
C2 C3 1.376(4)
C2 H2 0.9300
C3 C4 1.377(4)
C3 H3 0.9300
C4 C5 1.369(3)
C4 Cl1 1.744(3)
C5 C6 1.396(3)
C5 H5 0.9300
C6 C7 1.502(3)
C7 C17 1.522(3)
C7 C8 1.536(3)
C7 H7 0.9800
C8 N2 1.450(3)
C8 O2 1.451(3)
C8 C9 1.541(3)
C9 O1 1.434(3)
C9 C10 1.508(3)
C9 H9 0.9800
C10 C11 1.376(3)
C10 C15 1.379(3)
C11 C12 1.388(4)
C11 H11 0.9300
C12 C13 1.361(4)
C12 H12 0.9300
C13 C14 1.366(4)
C13 H13 0.9300
C14 C15 1.388(4)
C14 H14 0.9300
C15 H15 0.9300
C16 N1 1.148(3)
C16 C17 1.423(4)
C17 C18 1.335(3)
C18 O2 1.388(3)
C18 C19 1.499(3)
C19 C21 1.510(4)
C19 C22 1.518(4)
C19 C20 1.519(4)
C20 H20A 0.9600
C20 H20B 0.9600
C20 H20C 0.9600
C21 H21A 0.9600
C21 H21B 0.9600
C21 H21C 0.9600
C22 H22A 0.9600
C22 H22B 0.9600
C22 H22C 0.9600
C23 N3 1.141(3)
C23 C24 1.468(4)
C24 N2 1.265(3)
C24 C25 1.530(3)
C25 O3 1.213(3)
C25 C26 1.508(3)
C26 C28 1.526(4)
C26 C27 1.527(4)
C26 C29 1.538(4)
C27 H27A 0.9600
C27 H27B 0.9600
C27 H27C 0.9600
C28 H28A 0.9600
C28 H28B 0.9600
C28 H28C 0.9600
C29 H29A 0.9600
C29 H29B 0.9600
C29 H29C 0.9600
C30 O4 1.376(3)
C30 C35 1.378(3)
C30 C31 1.384(3)
C31 C32 1.380(4)
C31 H31 0.9300
C32 C33 1.374(4)
C32 H32 0.9300
C33 C34 1.371(3)
C33 Cl2 1.739(3)
C34 C35 1.398(3)
C34 H34 0.9300
C35 C36 1.508(3)
C36 C46 1.523(3)
C36 C37 1.549(3)
C36 H36 0.9800
C37 O5 1.443(3)
C37 N5 1.450(3)
C37 C38 1.538(3)
C38 O4 1.439(3)
C38 C39 1.509(3)
C38 H38 0.9800
C39 C44 1.379(3)
C39 C40 1.380(3)
C40 C41 1.386(4)
C40 H40 0.9300
C41 C42 1.364(4)
C41 H41 0.9300
C42 C43 1.372(4)
C42 H42 0.9300
C43 C44 1.371(4)
C43 H43 0.9300
C44 H44 0.9300
C45 N4 1.148(3)
C45 C46 1.421(4)
C46 C47 1.336(3)
C47 O5 1.388(3)
C47 C48 1.502(3)
C48 C50 1.530(4)
C48 C51 1.530(4)
C48 C49 1.532(4)
C49 H49A 0.9600
C49 H49B 0.9600
C49 H49C 0.9600
C50 H50A 0.9600
C50 H50B 0.9600
C50 H50C 0.9600
C51 H51A 0.9600
C51 H51B 0.9600
C51 H51C 0.9600
C52 N6 1.138(3)
C52 C53 1.467(3)
C53 N5 1.261(3)
C53 C54 1.527(3)
C54 O6 1.209(3)
C54 C55 1.511(3)
C55 C58 1.526(3)
C55 C56 1.535(3)
C55 C57 1.536(3)
C56 H56A 0.9600
C56 H56B 0.9600
C56 H56C 0.9600
C57 H57A 0.9600
C57 H57B 0.9600
C57 H57C 0.9600
C58 H58A 0.9600
C58 H58B 0.9600
C58 H58C 0.9600
